data_2008298
loop_
_publ_author_name
'Meetsma, Auke'
'Keller, Erik'
'Feringa, Ben L.'

_publ_section_title
;
 (+-)-6,6'-Dinitro-1,1'-binaphthyl 2,2'-diacetate
;
_journal_issue 3
_journal_name_full 'Acta Crystallographica Section C'
_journal_page_first 450
_journal_page_last 452
_journal_paper_doi 10.1107/S0108270198013109
_journal_volume 55
_journal_year 1999
_chemical_formula_moiety 'C24 H16 N2 O8'
_chemical_formula_sum 'C24 H16 N2 O8'
_chemical_formula_weight 460.40
_chemical_name_systematic
;
 ?
;
_space_group_IT_number 9
_symmetry_cell_setting monoclinic
_symmetry_space_group_name_Hall 'I -2ya'
_symmetry_space_group_name_H-M 'I 1 a 1'
_cell_angle_alpha 90
_cell_angle_beta 99.040(10)
_cell_angle_gamma 90
_cell_formula_units_Z 4
_cell_length_a 7.5060(10)
_cell_length_b 29.143(2)
_cell_length_c 9.8320(10)
_cell_measurement_reflns_used 22
_cell_measurement_temperature 130
_cell_measurement_theta_max 21.85
_cell_measurement_theta_min 15.14
_cell_volume 2124.0(4)
_computing_cell_refinement 'SET4 (de Boer & Duisenberg, 1984)'
_computing_data_collection 'CAD4-UNIX Software (Enraf-Nonius, 1994)'
_computing_data_reduction 'HELENA (Spek, 1993)'
_computing_molecular_graphics 'PLUTO (Meetsma, 1997), ORTEP (Johnson, 1965) and PLATON (Spek, 1994)'
_computing_publication_material 'PLATON (Spek, 1990)'
_computing_structure_refinement 'SHELXL97 (Sheldrick, 1997)'
_computing_structure_solution 'SHELXS86 (Sheldrick, 1990)'
_diffrn_ambient_temperature 130
_diffrn_measurement_device_type
;
     CAD-4F Enraf Nonius single-crystal diffractometer
;
_diffrn_measurement_method ' \w/2\q'
_diffrn_radiation_monochromator 'perpendicular mounted graphite'
_diffrn_radiation_source 'fine focus sealed Philips Mo tube'
_diffrn_radiation_type 'Mo K\a'
_diffrn_radiation_wavelength .71073
_diffrn_reflns_av_R_equivalents 0.0000
_diffrn_reflns_av_sigmaI/netI 0.0177
_diffrn_reflns_limit_h_max 9
_diffrn_reflns_limit_h_min -9
_diffrn_reflns_limit_k_max 36
_diffrn_reflns_limit_k_min -36
_diffrn_reflns_limit_l_max 12
_diffrn_reflns_limit_l_min -12
_diffrn_reflns_number 3625
_diffrn_reflns_reduction_process
;
 Intensity data were corrected for Lorentz and polarization  effects, scale
 variation, but not for absorption and reduced to F~o~^2^
;
_diffrn_reflns_theta_max 26.48
_diffrn_reflns_theta_min 1.40
_diffrn_standards_decay_% 4.0
_diffrn_standards_interval_time 180
_diffrn_standards_number 3
_exptl_absorpt_coefficient_mu .11
_exptl_absorpt_correction_type none
_exptl_crystal_colour yellow
_exptl_crystal_density_diffrn 1.440
_exptl_crystal_density_meas ?
_exptl_crystal_description 'rectangular block'
_exptl_crystal_F_000 952
_exptl_crystal_size_max 0.38
_exptl_crystal_size_mid 0.25
_exptl_crystal_size_min 0.25
_refine_diff_density_max .161
_refine_diff_density_min -.154
_refine_ls_abs_structure_details 'Flack H D (1983), Acta Cryst. A39, 876-881'
_refine_ls_abs_structure_Flack -0.8(7)
_refine_ls_extinction_method none
_refine_ls_goodness_of_fit_ref 1.041
_refine_ls_hydrogen_treatment refall
_refine_ls_matrix_type full
_refine_ls_number_parameters 371
_refine_ls_number_reflns 3625
_refine_ls_number_restraints 2
_refine_ls_restrained_S_all 1.041
_refine_ls_R_factor_all 0.0371
_refine_ls_R_factor_gt 0.0321
_refine_ls_shift/su_max 0.001
_refine_ls_shift/su_mean 0.000
_refine_ls_structure_factor_coef Fsqd
_refine_ls_weighting_details 'w = 1/[\s^2^(Fo^2^)+(0.0565P)^2^+0.2418P] where P=(Fo^2^+2Fc^2^)/3'
_refine_ls_weighting_scheme calc
_refine_ls_wR_factor_ref 0.0825
_reflns_number_gt 3319
_reflns_number_total 3625
_reflns_threshold_expression I>2\s(I)
_cod_data_source_file sk1240.cif
_cod_data_source_block c24h16n2O8
_cod_depositor_comments
;
The following automatic conversions were performed:
'_symmetry_cell_setting' value 'Monoclinic' changed to 'monoclinic'
according to '/home/saulius/struct/CIF-dictionaries/cif_core.dic'
dictionary named 'cif_core.dic' version 2.4.1 from 2010-06-29.

Automatic conversion script
Id: cif_fix_enum 1527 2010-12-29 10:47:43Z saulius 

The following automatic conversions were performed:

'_exptl_crystal_density_meas' value 'Not measured' was changed to '?'
- the value is perceived as not measured.

Automatic conversion script
Id: cif_fix_values 3008 2015-01-20 13:52:24Z robertas 

The following automatic conversions were performed:

'_refine_ls_weighting_scheme' value '
calc w = 1/[\s^2^(Fo^2^)+(0.0565P)^2^+0.2418P] where
P=(Fo^2^+2Fc^2^)/3' was changed to 'calc'. New tag
'_refine_ls_weighting_details' was created. The value of the new tag
was set to 'w = 1/[\s^2^(Fo^2^)+(0.0565P)^2^+0.2418P] where
P=(Fo^2^+2Fc^2^)/3'.

Automatic conversion script
Id: cif_fix_values 3143 2015-03-26 13:38:13Z robertas 
;
_cod_original_sg_symbol_H-M 'I a'
_cod_database_code 2008298

loop_
_symmetry_equiv_pos_as_xyz
x,y,z
1/2+x,-y,z
1/2+x,1/2+y,1/2+z
x,1/2-y,1/2+z

loop_
_atom_site_aniso_label
_atom_site_aniso_U_11
_atom_site_aniso_U_22
_atom_site_aniso_U_33
_atom_site_aniso_U_12
_atom_site_aniso_U_13
_atom_site_aniso_U_23
O1 .0300(7) .0229(6) .0169(6) -.0021(5) .0038(5) -.0030(5)
O2 .0239(7) .0217(6) .0297(7) -.0021(5) .0096(6) -.0050(5)
O3 .0514(10) .0226(7) .0374(8) -.0005(7) .0033(8) -.0083(6)
O4 .1072(18) .0440(10) .0252(8) .0133(11) -.0197(10) -.0112(7)
O5 .0953(19) .0677(13) .0847(16) -.0203(13) .0625(16) .0101(12)
O6 .0617(13) .0513(11) .0614(12) -.0198(10) .0030(10) .0309(9)
O7 .0482(9) .0368(8) .0285(7) -.0022(7) .0166(7) .0041(6)
O8 .0410(9) .0268(7) .0332(7) -.0036(6) .0084(7) -.0073(6)
N1 .0423(10) .0268(9) .0251(8) -.0033(8) .0040(8) -.0056(7)
N2 .0526(12) .0462(12) .0359(10) -.0264(10) .0087(10) .0087(9)
C1 .0206(8) .0205(8) .0190(8) -.0027(7) .0049(7) -.0017(7)
C2 .0256(10) .0249(9) .0159(8) .0012(8) -.0006(7) .0056(7)
C3 .0266(9) .0179(8) .0237(8) .0032(7) .0039(7) .0025(7)
C4 .0180(9) .0176(8) .0214(8) -.0014(6) .0050(7) .0024(7)
C5 .0232(9) .0165(8) .0245(9) -.0005(7) .0064(7) -.0013(7)
C6 .0232(9) .0208(8) .0225(8) -.0031(7) .0041(8) -.0050(7)
C7 .0269(10) .0244(9) .0180(8) -.0017(7) .0029(8) -.0003(7)
C8 .0246(9) .0184(8) .0198(8) .0020(7) .0035(8) .0026(7)
C9 .0185(8) .0177(8) .0181(8) -.0015(7) .0055(7) .0007(6)
C10 .0170(8) .0170(8) .0193(8) .0000(6) .0053(7) .0011(6)
C11 .0240(9) .0165(8) .0166(7) -.0009(7) .0024(7) -.0024(6)
C12 .0272(9) .0182(8) .0175(8) -.0032(7) .0010(7) -.0014(6)
C13 .0273(10) .0217(9) .0228(9) -.0026(8) .0067(8) -.0013(7)
C14 .0306(11) .0336(10) .0231(9) -.0104(9) .0078(8) -.0035(8)
C15 .0428(13) .0332(10) .0239(10) -.0192(9) .0068(9) .0017(8)
C16 .0457(13) .0221(9) .0274(10) -.0070(9) .0009(9) .0072(8)
C17 .0341(10) .0199(9) .0245(9) -.0019(8) .0014(8) .0032(7)
C18 .0389(12) .0181(9) .0390(11) .0046(9) .0017(10) .0073(8)
C19 .0293(11) .0239(9) .0367(11) .0066(8) .0051(9) -.0034(9)
C20 .0252(10) .0199(8) .0226(9) -.0024(7) .0041(8) -.0030(7)
C21 .0348(11) .0308(10) .0185(9) .0044(9) .0058(8) .0017(8)
C22 .0520(15) .0454(13) .0249(10) .0026(12) .0045(10) -.0087(10)
C23 .0261(10) .0241(9) .0314(10) .0022(8) .0106(9) -.0046(8)
C24 .0407(14) .0399(13) .0523(15) -.0073(11) .0257(13) -.0070(11)

loop_
_atom_site_label
_atom_site_fract_x
_atom_site_fract_y
_atom_site_fract_z
_atom_site_U_iso_or_equiv
_atom_site_thermal_displace_type
_atom_site_occupancy
O1 .77772(18) .10867(4) .98581(13) .0233(4) Uani 1.000
O2 .37187(17) .12749(4) .81868(14) .0245(4) Uani 1.000
O3 .6869(2) -.09097(5) .37833(17) .0375(5) Uani 1.000
O4 .5428(3) -.04402(6) .23338(16) .0620(7) Uani 1.000
O5 1.1620(4) .22331(7) .3454(3) .0774(9) Uani 1.000
O6 1.0103(3) .28357(7) .3803(2) .0588(7) Uani 1.000
O7 .5903(2) .07331(5) 1.10919(15) .0367(5) Uani 1.000
O8 .4260(2) .17496(5) 1.00062(16) .0334(4) Uani 1.000
N1 .6229(3) -.05334(6) .34759(17) .0315(5) Uani 1.000
N2 1.0463(3) .24333(7) .3977(2) .0447(7) Uani 1.000
C1 .7531(2) .07403(6) .88593(18) .0198(5) Uani 1.000
C2 .8113(3) .02909(6) .92360(18) .0225(5) Uani 1.000
C3 .7998(3) -.00406(6) .82547(19) .0227(5) Uani 1.000
C4 .7273(2) .00611(6) .68678(18) .0188(5) Uani 1.000
C5 .7081(3) -.02845(6) .58523(19) .0211(5) Uani 1.000
C6 .6409(3) -.01694(6) .45222(19) .0221(5) Uani 1.000
C7 .5906(3) .02787(6) .41170(19) .0232(5) Uani 1.000
C8 .6070(3) .06152(6) .50857(18) .0209(5) Uani 1.000
C9 .6747(2) .05193(6) .64929(17) .0178(5) Uani 1.000
C10 .6886(2) .08669(6) .75296(18) .0175(5) Uani 1.000
C11 .6379(3) .13514(6) .71595(18) .0191(5) Uani 1.000
C12 .7453(3) .16243(6) .63961(18) .0212(5) Uani 1.000
C13 .9095(3) .14608(6) .60311(19) .0236(5) Uani 1.000
C14 1.0077(3) .17260(7) .5264(2) .0287(6) Uani 1.000
C15 .9435(3) .21601(7) .4849(2) .0331(6) Uani 1.000
C16 .7892(3) .23405(7) .5185(2) .0323(6) Uani 1.000
C17 .6867(3) .20746(6) .5983(2) .0265(5) Uani 1.000
C18 .5257(3) .22504(7) .6366(2) .0325(6) Uani 1.000
C19 .4282(3) .19920(7) .7129(2) .0300(6) Uani 1.000
C20 .4850(3) .15441(6) .75050(19) .0225(5) Uani 1.000
C21 .6978(3) .10294(7) 1.10057(19) .0279(6) Uani 1.000
C22 .7628(4) .13839(9) 1.2057(2) .0409(7) Uani 1.000
C23 .3422(3) .14375(6) .9444(2) .0265(6) Uani 1.000
C24 .1975(4) .11749(9) .9968(3) .0423(8) Uani 1.000
H2 .864(3) .0228(7) 1.010(2) .018(5) Uiso 1.000
H3 .844(3) -.0344(8) .854(2) .022(5) Uiso 1.000
H5 .742(3) -.0584(8) .611(2) .014(5) Uiso 1.000
H7 .539(4) .0344(8) .317(3) .035(6) Uiso 1.000
H8 .570(3) .0930(8) .485(2) .028(6) Uiso 1.000
H13 .953(3) .1166(7) .635(2) .012(4) Uiso 1.000
H14 1.109(3) .1620(7) .503(2) .018(5) Uiso 1.000
H16 .761(4) .2662(9) .487(3) .043(7) Uiso 1.000
H18 .488(3) .2557(8) .605(2) .029(6) Uiso 1.000
H19 .325(4) .2093(9) .745(3) .038(7) Uiso 1.000
H22 .702(6) .1410(12) 1.280(4) .078(11) Uiso 1.000
H22' .737(7) .1682(18) 1.161(6) .117(16) Uiso 1.000
H22" .882(8) .1449(16) 1.211(5) .112(16) Uiso 1.000
H24 .170(6) .1277(14) 1.087(4) .090(12) Uiso 1.000
H24' .222(5) .0897(13) 1.010(4) .063(9) Uiso 1.000
H24" .087(9) .1169(18) .930(6) .14(2) Uiso 1.000

loop_
_atom_type_symbol
_atom_type_description
_atom_type_scat_dispersion_real
_atom_type_scat_dispersion_imag
_atom_type_scat_source
O O .0106 .0060 'International Tables Vol C Tables 4.2.6.8 and 6.1.1.4'
N N .0061 .0033 'International Tables Vol C Tables 4.2.6.8 and 6.1.1.4'
H H .0000 .0000 'International Tables Vol C Tables 4.2.6.8 and 6.1.1.4'
C C .0033 .0016 'International Tables Vol C Tables 4.2.6.8 and 6.1.1.4'

loop_
_geom_angle_atom_site_label_1
_geom_angle_atom_site_label_2
_geom_angle_atom_site_label_3
_geom_angle
_geom_angle_publ_flag
C1 O1 C21 117.62(14) yes
C20 O2 C23 115.67(14) yes
O3 N1 O4 123.27(18) yes
O3 N1 C6 119.20(17) yes
O4 N1 C6 117.53(17) yes
O5 N2 O6 124.1(2) yes
O5 N2 C15 117.2(2) yes
O6 N2 C15 118.7(2) yes
O1 C1 C2 118.92(15) yes
O1 C1 C10 117.55(15) yes
C2 C1 C10 123.24(16) no
C1 C2 C3 119.40(17) no
C2 C3 C4 120.42(17) no
C3 C4 C5 120.86(16) no
C3 C4 C9 119.59(16) no
C5 C4 C9 119.55(16) no
C4 C5 C6 118.91(16) no
N1 C6 C5 118.17(16) yes
N1 C6 C7 118.90(16) yes
C5 C6 C7 122.92(17) no
C6 C7 C8 118.88(17) no
C7 C8 C9 121.21(17) no
C4 C9 C8 118.51(15) no
C4 C9 C10 119.58(15) no
C8 C9 C10 121.90(16) no
C1 C10 C9 117.68(16) no
C1 C10 C11 121.68(16) no
C9 C10 C11 120.63(15) no
C10 C11 C12 120.80(18) no
C10 C11 C20 121.31(17) no
C12 C11 C20 117.86(17) no
C11 C12 C13 122.06(17) no
C11 C12 C17 119.30(19) no
C13 C12 C17 118.64(18) no
C12 C13 C14 120.84(17) no
C13 C14 C15 118.8(2) no
N2 C15 C14 118.2(2) yes
N2 C15 C16 118.45(19) yes
C14 C15 C16 123.3(2) no
C15 C16 C17 118.80(19) no
C12 C17 C16 119.6(2) no
C12 C17 C18 119.73(19) no
C16 C17 C18 120.71(18) no
C17 C18 C19 120.22(19) no
C18 C19 C20 119.6(2) no
O2 C20 C11 118.95(16) yes
O2 C20 C19 117.67(19) yes
C11 C20 C19 123.24(19) no
O1 C21 O7 122.37(18) yes
O1 C21 C22 110.46(18) yes
O7 C21 C22 127.2(2) yes
O2 C23 O8 122.16(19) yes
O2 C23 C24 111.41(17) yes
O8 C23 C24 126.4(2) yes
C1 C2 H2 120.7(13) no
C3 C2 H2 119.7(13) no
C2 C3 H3 117.5(12) no
C4 C3 H3 122.1(12) no
C4 C5 H5 118.9(12) no
C6 C5 H5 122.2(12) no
C6 C7 H7 120.4(14) no
C8 C7 H7 120.7(14) no
C7 C8 H8 121.4(12) no
C9 C8 H8 117.4(12) no
C12 C13 H13 119.0(13) no
C14 C13 H13 120.1(13) no
C13 C14 H14 120.3(13) no
C15 C14 H14 120.9(13) no
C15 C16 H16 115.8(17) no
C17 C16 H16 125.4(17) no
C17 C18 H18 117.7(13) no
C19 C18 H18 122.1(13) no
C18 C19 H19 124.3(17) no
C20 C19 H19 116.1(17) no
C21 C22 H22 117(2) no
C21 C22 H22' 107(3) no
C21 C22 H22" 113(3) no
H22 C22 H22' 101(4) no
H22 C22 H22" 123(4) no
H22' C22 H22" 88(4) no
C23 C24 H24 115(3) no
C23 C24 H24' 113(3) no
C23 C24 H24" 112(4) no
H24 C24 H24' 103(4) no
H24 C24 H24" 110(4) no
H24' C24 H24" 103(4) no

loop_
_geom_bond_atom_site_label_1
_geom_bond_atom_site_label_2
_geom_bond_site_symmetry_1
_geom_bond_site_symmetry_2
_geom_bond_distance
_geom_bond_publ_flag
O1 C1 . . 1.400(2) yes
O1 C21 . . 1.369(2) yes
O2 C20 . . 1.402(2) yes
O2 C23 . . 1.374(2) yes
O3 N1 . . 1.216(2) yes
O4 N1 . . 1.218(2) yes
O5 N2 . . 1.224(4) yes
O6 N2 . . 1.210(3) yes
O7 C21 . . 1.194(3) yes
O8 C23 . . 1.191(2) yes
N1 C6 . . 1.469(2) yes
N2 C15 . . 1.474(3) yes
C1 C2 . . 1.412(2) no
C1 C10 . . 1.371(2) no
C2 C3 . . 1.358(3) no
C3 C4 . . 1.418(3) no
C4 C5 . . 1.410(3) no
C4 C9 . . 1.424(2) no
C5 C6 . . 1.367(3) no
C6 C7 . . 1.400(3) no
C7 C8 . . 1.359(3) no
C8 C9 . . 1.425(2) no
C9 C10 . . 1.429(2) no
C10 C11 . . 1.492(2) no
C11 C12 . . 1.427(3) no
C11 C20 . . 1.368(3) no
C12 C13 . . 1.419(3) no
C12 C17 . . 1.423(3) no
C13 C14 . . 1.373(3) no
C14 C15 . . 1.392(3) no
C15 C16 . . 1.359(3) no
C16 C17 . . 1.413(3) no
C17 C18 . . 1.417(3) no
C18 C19 . . 1.356(3) no
C19 C20 . . 1.405(3) no
C21 C22 . . 1.488(3) no
C23 C24 . . 1.485(4) no
C2 H2 . . .90(2) no
C3 H3 . . .97(2) no
C5 H5 . . .93(2) no
C7 H7 . . .97(3) no
C8 H8 . . .98(2) no
C13 H13 . . .95(2) no
C14 H14 . . .88(2) no
C16 H16 . . 1.00(3) no
C18 H18 . . .97(2) no
C19 H19 . . .93(3) no
C22 H22 . . .92(4) no
C22 H22' . . .98(5) no
C22 H22" . . .91(6) no
C24 H24 . . .99(4) no
C24 H24' . . .84(4) no
C24 H24" . . .97(6) no

loop_
_geom_contact_atom_site_label_1
_geom_contact_atom_site_label_2
_geom_contact_distance
_geom_contact_site_symmetry_2
_geom_contact_publ_flag
O1 C20 3.219(2) . no
O1 C23 3.388(3) . no
O1 C24 3.146(3) 1_655 no
O2 C1 3.234(2) . no
O3 C14 3.194(3) 2_455 no
O3 C8 3.324(3) 2_555 no
O4 C21 3.209(3) 2_454 no
O4 C2 3.290(3) 2_454 no
O5 C19 3.407(3) 4_654 no
O6 C13 3.399(3) 4_554 no
O6 C17 3.397(3) 4_554 no
O6 C23 3.255(3) 4_654 no
O6 C24 3.331(3) 4_654 no
O6 C12 3.249(3) 4_554 no
O7 C7 3.255(2) 1_556 no
O7 C24 3.248(3) . no
O7 C2 2.948(3) . no
O7 C23 3.059(2) . no
O8 C21 2.984(3) . no
O8 C22 3.161(3) . no
O8 C19 2.918(3) . no
O8 C18 3.244(3) 4_555 no
C1 C24 3.574(3) 1_655 no
C1 O2 3.234(2) . no
C2 O4 3.290(3) 2_556 no
C2 O7 2.948(3) . no
C5 C8 3.342(3) 2_555 no
C5 C7 3.563(3) 2_555 no
C5 C9 3.527(3) 2_555 no
C6 C7 3.475(3) 2_555 no
C7 C6 3.475(3) 2_455 no
C7 O7 3.255(2) 1_554 no
C7 C5 3.563(3) 2_455 no
C8 C5 3.342(3) 2_455 no
C8 O3 3.324(3) 2_455 no
C8 C13 3.381(3) . no
C8 C12 3.311(3) . no
C9 C13 3.330(3) . no
C9 C5 3.527(3) 2_455 no
C12 O6 3.249(3) 4_555 no
C12 C8 3.311(3) . no
C13 C8 3.381(3) . no
C13 O6 3.399(3) 4_555 no
C13 C9 3.330(3) . no
C14 C22 3.535(3) 1_554 no
C14 O3 3.194(3) 2_555 no
C14 C19 3.479(3) 1_655 no
C17 O6 3.397(3) 4_555 no
C18 O8 3.244(3) 4_554 no
C19 O8 2.918(3) . no
C19 C14 3.479(3) 1_455 no
C19 O5 3.407(3) 4_455 no
C20 O1 3.219(2) . no
C21 O8 2.984(3) . no
C21 O4 3.209(3) 2_556 no
C21 C23 3.100(3) . no
C22 O8 3.161(3) . no
C22 C14 3.535(3) 1_556 no
C23 O1 3.388(3) . no
C23 O7 3.059(2) . no
C23 O6 3.255(3) 4_455 no
C23 C21 3.100(3) . no
C24 C1 3.574(3) 1_455 no
C24 O1 3.146(3) 1_455 no
C24 O6 3.331(3) 4_455 no
C24 O7 3.248(3) . no
O1 H24" 2.48(7) 1_655 no
O2 H3 2.75(2) 2_455 no
O3 H14 2.52(2) 2_455 no
O3 H8 2.90(2) 2_555 no
O3 H5 2.45(2) . no
O4 H7 2.43(2) . no
O4 H2 2.47(2) 2_454 no
O5 H14 2.44(2) . no
O5 H19 2.59(3) 4_654 no
O6 H19 2.89(3) 4_654 no
O6 H16 2.34(3) . no
O7 H2 2.82(2) . no
O7 H24' 2.82(4) . no
O7 H7 2.42(3) 1_556 no
O8 H22' 2.61(6) . no
O8 H18 2.28(2) 4_555 no
O8 H19 2.70(3) . no
C1 H24" 2.77(7) 1_655 no
C8 H5 3.07(2) 2_455 no
C9 H13 2.83(2) . no
C10 H13 2.60(2) . no
C11 H8 2.56(2) . no
C12 H8 2.74(2) . no
C13 H8 3.05(2) . no
C21 H2 2.86(2) . no
C23 H19 2.73(3) . no
C24 H3 3.09(2) 2_455 no
H2 O7 2.82(2) . no
H2 C21 2.86(2) . no
H2 O4 2.47(2) 2_556 no
H3 H5 2.49(3) . no
H3 O2 2.75(2) 2_555 no
H3 C24 3.09(2) 2_555 no
H3 H24' 2.50(4) 2_555 no
H5 O3 2.45(2) . no
H5 H3 2.49(3) . no
H5 C8 3.07(2) 2_555 no
H7 O4 2.43(2) . no
H7 O7 2.42(3) 1_554 no
H8 C11 2.56(2) . no
H8 C12 2.74(2) . no
H8 C13 3.05(2) . no
H8 O3 2.90(2) 2_455 no
H13 C9 2.83(2) . no
H13 C10 2.60(2) . no
H14 O5 2.44(2) . no
H14 O3 2.52(2) 2_555 no
H16 O6 2.34(3) . no
H16 H18 2.53(4) . no
H16 H22' 2.59(6) 4_554 no
H18 H16 2.53(4) . no
H18 O8 2.28(2) 4_554 no
H19 O8 2.70(3) . no
H19 C23 2.73(3) . no
H19 O5 2.59(3) 4_455 no
H19 O6 2.89(3) 4_455 no
H22' O8 2.61(6) . no
H22' H16 2.59(6) 4_555 no
H24' O7 2.82(4) . no
H24' H3 2.50(4) 2_455 no
H24" O1 2.48(7) 1_455 no
H24" C1 2.77(6) 1_455 no

loop_
_geom_torsion_atom_site_label_1
_geom_torsion_atom_site_label_2
_geom_torsion_atom_site_label_3
_geom_torsion_atom_site_label_4
_geom_torsion
_geom_torsion_publ_flag
C21 O1 C1 C2 -59.3(2) no
C21 O1 C1 C10 126.70(17) no
C1 O1 C21 O7 -10.4(3) no
C1 O1 C21 C22 170.26(17) no
C23 O2 C20 C11 121.86(19) no
C23 O2 C20 C19 -62.4(2) no
C20 O2 C23 O8 -10.1(3) no
C20 O2 C23 C24 170.25(18) no
O3 N1 C6 C5 -8.5(3) no
O3 N1 C6 C7 170.9(2) no
O4 N1 C6 C5 171.2(2) no
O4 N1 C6 C7 -9.4(3) no
O5 N2 C15 C14 13.5(3) no
O5 N2 C15 C16 -165.3(2) no
O6 N2 C15 C14 -167.6(2) no
O6 N2 C15 C16 13.6(3) no
O1 C1 C2 C3 -175.37(18) no
C10 C1 C2 C3 -1.7(3) no
O1 C1 C10 C9 175.92(14) no
O1 C1 C10 C11 -2.8(2) no
C2 C1 C10 C9 2.2(2) no
C2 C1 C10 C11 -176.54(18) no
C1 C2 C3 C4 -1.0(3) no
C2 C3 C4 C5 -177.4(2) no
C2 C3 C4 C9 3.1(3) no
C3 C4 C5 C6 -178.7(2) no
C9 C4 C5 C6 .7(3) no
C3 C4 C9 C8 178.25(18) no
C3 C4 C9 C10 -2.6(2) no
C5 C4 C9 C8 -1.2(2) no
C5 C4 C9 C10 177.96(16) no
C4 C5 C6 N1 179.62(19) no
C4 C5 C6 C7 .3(3) no
N1 C6 C7 C8 179.9(2) no
C5 C6 C7 C8 -.8(3) no
C6 C7 C8 C9 .3(3) no
C7 C8 C9 C4 .7(3) no
C7 C8 C9 C10 -178.42(19) no
C4 C9 C10 C1 .0(2) no
C4 C9 C10 C11 178.75(16) no
C8 C9 C10 C1 179.12(17) no
C8 C9 C10 C11 -2.1(3) no
C1 C10 C11 C12 109.0(2) no
C1 C10 C11 C20 -72.8(2) no
C9 C10 C11 C12 -69.7(2) no
C9 C10 C11 C20 108.5(2) no
C10 C11 C12 C13 -4.0(3) no
C10 C11 C12 C17 175.90(17) no
C20 C11 C12 C13 177.75(18) no
C20 C11 C12 C17 -2.3(3) no
C10 C11 C20 O2 -1.8(3) no
C10 C11 C20 C19 -177.30(18) no
C12 C11 C20 O2 176.44(16) no
C12 C11 C20 C19 .9(3) no
C11 C12 C13 C14 178.22(18) no
C17 C12 C13 C14 -1.7(3) no
C11 C12 C17 C16 -177.77(18) no
C11 C12 C17 C18 1.7(3) no
C13 C12 C17 C16 2.2(3) no
C13 C12 C17 C18 -178.33(18) no
C12 C13 C14 C15 .1(3) no
C13 C14 C15 N2 -177.47(18) no
C13 C14 C15 C16 1.2(3) no
N2 C15 C16 C17 177.94(18) no
C14 C15 C16 C17 -.7(3) no
C15 C16 C17 C12 -1.0(3) no
C15 C16 C17 C18 179.5(2) no
C12 C17 C18 C19 .3(3) no
C16 C17 C18 C19 179.9(2) no
C17 C18 C19 C20 -1.8(3) no
C18 C19 C20 O2 -174.41(18) no
C18 C19 C20 C11 1.2(3) no

loop_
_cod_related_entry_id
_cod_related_entry_database
_cod_related_entry_code
1 ChemSpider 21136517
